data_4510587
loop_
_publ_author_name
'Huang, Yumei'
'Zhang, Bingguang'
'Duan, Jingui'
'Liu, Wenlong'
'Zheng, Xiaofang'
'Wen, Lili'
'Ke, Xiaohuan'
'Li, Dongfeng'

_publ_section_title
;
 Two Copper(II) Metal--Organic Frameworks with Nanoporous Channels and
 Vacant Coordination Sites
;
_journal_issue 6
_journal_name_full 'Crystal Growth &amp; Design'
_journal_page_first 2866
_journal_paper_doi 10.1021/cg500175k
_journal_volume 14
_journal_year 2014
_chemical_formula_moiety 'C10 H2 Cu O5 S2'
_chemical_formula_sum 'C10 H2 Cu O5 S2'
_chemical_formula_weight 329.78
_chemical_name_systematic
; 
 ? 
;
_space_group_IT_number 225
_symmetry_cell_setting cubic
_symmetry_space_group_name_Hall '-F 4 2 3'
_symmetry_space_group_name_H-M 'F m -3 m'
_atom_sites_solution_hydrogens geom
_atom_sites_solution_primary direct
_atom_sites_solution_secondary difmap
_audit_creation_method SHELXL-97
_cell_angle_alpha 90.00
_cell_angle_beta 90.00
_cell_angle_gamma 90.00
_cell_formula_units_Z 48
_cell_length_a 36.4790(10)
_cell_length_b 36.4790(10)
_cell_length_c 36.4790(10)
_cell_measurement_reflns_used 7553
_cell_measurement_temperature 173(2)
_cell_measurement_theta_max 24.99
_cell_measurement_theta_min 3.16
_cell_volume 48543(2)
_computing_structure_refinement 'SHELXL-97 (Sheldrick, 2008)'
_computing_structure_solution 'SHELXS-97 (Sheldrick, 2008)'
_diffrn_ambient_temperature 173(2)
_diffrn_measured_fraction_theta_full 0.979
_diffrn_measured_fraction_theta_max 0.979
_diffrn_radiation_monochromator graphite
_diffrn_radiation_source 'fine-focus sealed tube'
_diffrn_radiation_type MoK\a
_diffrn_radiation_wavelength 0.71073
_diffrn_reflns_av_R_equivalents 0.1160
_diffrn_reflns_av_sigmaI/netI 0.0792
_diffrn_reflns_limit_h_max 42
_diffrn_reflns_limit_h_min -42
_diffrn_reflns_limit_k_max 38
_diffrn_reflns_limit_k_min -41
_diffrn_reflns_limit_l_max 42
_diffrn_reflns_limit_l_min -31
_diffrn_reflns_number 21179
_diffrn_reflns_theta_full 24.99
_diffrn_reflns_theta_max 24.99
_diffrn_reflns_theta_min 3.16
_exptl_absorpt_coefficient_mu 0.645
_exptl_absorpt_correction_T_max 0.8818
_exptl_absorpt_correction_T_min 0.8502
_exptl_absorpt_correction_type multi-scan
_exptl_absorpt_process_details 'SADABS (Bruker, 2000)'
_exptl_crystal_colour green
_exptl_crystal_density_diffrn 0.541
_exptl_crystal_density_method 'not measured'
_exptl_crystal_description octahedron
_exptl_crystal_F_000 7824
_exptl_crystal_size_max 0.26
_exptl_crystal_size_mid 0.25
_exptl_crystal_size_min 0.20
_platon_squeeze_details
;
;
_refine_diff_density_max 0.665
_refine_diff_density_min -0.719
_refine_diff_density_rms 0.087
_refine_ls_extinction_method none
_refine_ls_goodness_of_fit_ref 1.035
_refine_ls_hydrogen_treatment constr
_refine_ls_matrix_type full
_refine_ls_number_parameters 57
_refine_ls_number_reflns 2110
_refine_ls_number_restraints 4
_refine_ls_restrained_S_all 1.035
_refine_ls_R_factor_all 0.1442
_refine_ls_R_factor_gt 0.0950
_refine_ls_shift/su_max 0.000
_refine_ls_shift/su_mean 0.000
_refine_ls_structure_factor_coef Fsqd
_refine_ls_weighting_details 'calc w=1/[\s^2^(Fo^2^)+(0.1380P)^2^+0.0000P] where P=(Fo^2^+2Fc^2^)/3'
_refine_ls_weighting_scheme calc
_refine_ls_wR_factor_gt 0.2289
_refine_ls_wR_factor_ref 0.2510
_reflns_number_gt 1068
_reflns_number_total 2110
_reflns_threshold_expression >2sigma(I)
_cod_data_source_file cg500175k_si_001.cif
_cod_data_source_block 1
_cod_depositor_comments
;
The following automatic conversions were performed:

'_symmetry_cell_setting' value 'Cubic' changed to 'cubic' according
to
/usr/data/users/saulius/crontab/automatic-downloads/rss-feeds/ACS/lib/dictionaries/cif_core.dic
dictionary named 'cif_core.dic' version 2.4.2 from 2011-04-26.

Automatic conversion script
Id: cif_fix_values 2281 2013-09-26 08:29:07Z andrius 

 Adding full bibliography for 4510587--4510588.cif.
;
_cod_database_code 4510587

loop_
_symmetry_equiv_pos_as_xyz
'x, y, z'
'-y, x, z'
'-x, -y, z'
'y, -x, z'
'x, -y, -z'
'y, x, -z'
'-x, y, -z'
'-y, -x, -z'
'z, x, y'
'-x, z, y'
'-z, -x, y'
'x, -z, y'
'z, -x, -y'
'x, z, -y'
'-z, x, -y'
'-x, -z, -y'
'y, z, x'
'-z, -y, -x'
'-z, y, x'
'z, y, -x'
'z, -y, x'
'y, -z, -x'
'-y, -z, x'
'-y, z, -x'
'x, y+1/2, z+1/2'
'-y, x+1/2, z+1/2'
'-x, -y+1/2, z+1/2'
'y, -x+1/2, z+1/2'
'x, -y+1/2, -z+1/2'
'y, x+1/2, -z+1/2'
'-x, y+1/2, -z+1/2'
'-y, -x+1/2, -z+1/2'
'z, x+1/2, y+1/2'
'-x, z+1/2, y+1/2'
'-z, -x+1/2, y+1/2'
'x, -z+1/2, y+1/2'
'z, -x+1/2, -y+1/2'
'x, z+1/2, -y+1/2'
'-z, x+1/2, -y+1/2'
'-x, -z+1/2, -y+1/2'
'y, z+1/2, x+1/2'
'-z, -y+1/2, -x+1/2'
'-z, y+1/2, x+1/2'
'z, y+1/2, -x+1/2'
'z, -y+1/2, x+1/2'
'y, -z+1/2, -x+1/2'
'-y, -z+1/2, x+1/2'
'-y, z+1/2, -x+1/2'
'x+1/2, y, z+1/2'
'-y+1/2, x, z+1/2'
'-x+1/2, -y, z+1/2'
'y+1/2, -x, z+1/2'
'x+1/2, -y, -z+1/2'
'y+1/2, x, -z+1/2'
'-x+1/2, y, -z+1/2'
'-y+1/2, -x, -z+1/2'
'z+1/2, x, y+1/2'
'-x+1/2, z, y+1/2'
'-z+1/2, -x, y+1/2'
'x+1/2, -z, y+1/2'
'z+1/2, -x, -y+1/2'
'x+1/2, z, -y+1/2'
'-z+1/2, x, -y+1/2'
'-x+1/2, -z, -y+1/2'
'y+1/2, z, x+1/2'
'-z+1/2, -y, -x+1/2'
'-z+1/2, y, x+1/2'
'z+1/2, y, -x+1/2'
'z+1/2, -y, x+1/2'
'y+1/2, -z, -x+1/2'
'-y+1/2, -z, x+1/2'
'-y+1/2, z, -x+1/2'
'x+1/2, y+1/2, z'
'-y+1/2, x+1/2, z'
'-x+1/2, -y+1/2, z'
'y+1/2, -x+1/2, z'
'x+1/2, -y+1/2, -z'
'y+1/2, x+1/2, -z'
'-x+1/2, y+1/2, -z'
'-y+1/2, -x+1/2, -z'
'z+1/2, x+1/2, y'
'-x+1/2, z+1/2, y'
'-z+1/2, -x+1/2, y'
'x+1/2, -z+1/2, y'
'z+1/2, -x+1/2, -y'
'x+1/2, z+1/2, -y'
'-z+1/2, x+1/2, -y'
'-x+1/2, -z+1/2, -y'
'y+1/2, z+1/2, x'
'-z+1/2, -y+1/2, -x'
'-z+1/2, y+1/2, x'
'z+1/2, y+1/2, -x'
'z+1/2, -y+1/2, x'
'y+1/2, -z+1/2, -x'
'-y+1/2, -z+1/2, x'
'-y+1/2, z+1/2, -x'
'-x, -y, -z'
'y, -x, -z'
'x, y, -z'
'-y, x, -z'
'-x, y, z'
'-y, -x, z'
'x, -y, z'
'y, x, z'
'-z, -x, -y'
'x, -z, -y'
'z, x, -y'
'-x, z, -y'
'-z, x, y'
'-x, -z, y'
'z, -x, y'
'x, z, y'
'-y, -z, -x'
'z, y, x'
'z, -y, -x'
'-z, -y, x'
'-z, y, -x'
'-y, z, x'
'y, z, -x'
'y, -z, x'
'-x, -y+1/2, -z+1/2'
'y, -x+1/2, -z+1/2'
'x, y+1/2, -z+1/2'
'-y, x+1/2, -z+1/2'
'-x, y+1/2, z+1/2'
'-y, -x+1/2, z+1/2'
'x, -y+1/2, z+1/2'
'y, x+1/2, z+1/2'
'-z, -x+1/2, -y+1/2'
'x, -z+1/2, -y+1/2'
'z, x+1/2, -y+1/2'
'-x, z+1/2, -y+1/2'
'-z, x+1/2, y+1/2'
'-x, -z+1/2, y+1/2'
'z, -x+1/2, y+1/2'
'x, z+1/2, y+1/2'
'-y, -z+1/2, -x+1/2'
'z, y+1/2, x+1/2'
'z, -y+1/2, -x+1/2'
'-z, -y+1/2, x+1/2'
'-z, y+1/2, -x+1/2'
'-y, z+1/2, x+1/2'
'y, z+1/2, -x+1/2'
'y, -z+1/2, x+1/2'
'-x+1/2, -y, -z+1/2'
'y+1/2, -x, -z+1/2'
'x+1/2, y, -z+1/2'
'-y+1/2, x, -z+1/2'
'-x+1/2, y, z+1/2'
'-y+1/2, -x, z+1/2'
'x+1/2, -y, z+1/2'
'y+1/2, x, z+1/2'
'-z+1/2, -x, -y+1/2'
'x+1/2, -z, -y+1/2'
'z+1/2, x, -y+1/2'
'-x+1/2, z, -y+1/2'
'-z+1/2, x, y+1/2'
'-x+1/2, -z, y+1/2'
'z+1/2, -x, y+1/2'
'x+1/2, z, y+1/2'
'-y+1/2, -z, -x+1/2'
'z+1/2, y, x+1/2'
'z+1/2, -y, -x+1/2'
'-z+1/2, -y, x+1/2'
'-z+1/2, y, -x+1/2'
'-y+1/2, z, x+1/2'
'y+1/2, z, -x+1/2'
'y+1/2, -z, x+1/2'
'-x+1/2, -y+1/2, -z'
'y+1/2, -x+1/2, -z'
'x+1/2, y+1/2, -z'
'-y+1/2, x+1/2, -z'
'-x+1/2, y+1/2, z'
'-y+1/2, -x+1/2, z'
'x+1/2, -y+1/2, z'
'y+1/2, x+1/2, z'
'-z+1/2, -x+1/2, -y'
'x+1/2, -z+1/2, -y'
'z+1/2, x+1/2, -y'
'-x+1/2, z+1/2, -y'
'-z+1/2, x+1/2, y'
'-x+1/2, -z+1/2, y'
'z+1/2, -x+1/2, y'
'x+1/2, z+1/2, y'
'-y+1/2, -z+1/2, -x'
'z+1/2, y+1/2, x'
'z+1/2, -y+1/2, -x'
'-z+1/2, -y+1/2, x'
'-z+1/2, y+1/2, -x'
'-y+1/2, z+1/2, x'
'y+1/2, z+1/2, -x'
'y+1/2, -z+1/2, x'

loop_
_atom_site_label
_atom_site_type_symbol
_atom_site_fract_x
_atom_site_fract_y
_atom_site_fract_z
_atom_site_U_iso_or_equiv
_atom_site_adp_type
_atom_site_occupancy
_atom_site_symmetry_multiplicity
_atom_site_calc_flag
_atom_site_refinement_flags
Cu1 Cu 0.27580(2) 0.22420(2) 0.0000 0.0610(5) Uani 1 4 d S
O1 O 0.24537(10) 0.20158(10) 0.03746(9) 0.0675(10) Uani 1 1 d .
O3 O 0.31791(16) 0.18209(16) 0.0000 0.090(2) Uani 1 4 d S
C1 C 0.19659(17) 0.19659(17) 0.0793(2) 0.072(2) Uani 1 2 d SD
C3 C 0.15526(13) 0.18234(13) 0.12795(13) 0.0703(15) Uani 1 1 d D
C4 C 0.21637(15) 0.21637(15) 0.04843(18) 0.063(2) Uani 1 2 d S
S1 S 0.15557(17) 0.2176(2) 0.09660(15) 0.0722(13) Uani 0.50 1 d P
C2 C 0.2076(6) 0.1672(5) 0.0993(5) 0.077(7) Uani 0.50 1 d PD
H2A H 0.2290 0.1533 0.0929 0.092 Uiso 0.50 1 d PR

loop_
_atom_site_aniso_label
_atom_site_aniso_U_11
_atom_site_aniso_U_22
_atom_site_aniso_U_33
_atom_site_aniso_U_23
_atom_site_aniso_U_13
_atom_site_aniso_U_12
Cu1 0.0668(6) 0.0668(6) 0.0495(8) 0.000 0.000 0.0101(6)
O1 0.065(2) 0.078(3) 0.059(2) -0.0001(18) 0.0063(18) 0.0090(19)
O3 0.095(4) 0.095(4) 0.082(6) 0.000 0.000 0.007(5)
C1 0.070(3) 0.070(3) 0.078(6) 0.007(3) 0.007(3) 0.012(4)
C3 0.079(3) 0.066(3) 0.066(3) 0.006(3) 0.003(3) 0.007(3)
C4 0.073(3) 0.073(3) 0.042(4) 0.004(2) 0.004(2) -0.007(4)
S1 0.073(3) 0.081(3) 0.063(3) 0.0123(19) 0.002(2) 0.006(2)
C2 0.075(15) 0.077(15) 0.079(10) -0.025(10) 0.040(9) -0.013(10)

loop_
_atom_type_symbol
_atom_type_description
_atom_type_scat_dispersion_real
_atom_type_scat_dispersion_imag
_atom_type_scat_source
C C 0.0033 0.0016 'International Tables Vol C Tables 4.2.6.8 and 6.1.1.4'
H H 0.0000 0.0000 'International Tables Vol C Tables 4.2.6.8 and 6.1.1.4'
Cu Cu 0.3201 1.2651 'International Tables Vol C Tables 4.2.6.8 and 6.1.1.4'
O O 0.0106 0.0060 'International Tables Vol C Tables 4.2.6.8 and 6.1.1.4'
S S 0.1246 0.1234 'International Tables Vol C Tables 4.2.6.8 and 6.1.1.4'

loop_
_geom_angle_atom_site_label_1
_geom_angle_atom_site_label_2
_geom_angle_atom_site_label_3
_geom_angle
_geom_angle_site_symmetry_1
_geom_angle_site_symmetry_3
O1 Cu1 O1 89.5(2) . 174
O1 Cu1 O1 89.3(2) . 99
O1 Cu1 O1 168.1(2) 174 99
O1 Cu1 O1 168.1(2) . 80
O1 Cu1 O1 89.3(2) 174 80
O1 Cu1 O1 89.5(2) 99 80
O1 Cu1 O3 95.95(10) . .
O1 Cu1 O3 95.95(10) 174 .
O1 Cu1 O3 95.95(10) 99 .
O1 Cu1 O3 95.95(10) 80 .
O1 Cu1 Cu1 84.05(10) . 169
O1 Cu1 Cu1 84.05(10) 174 169
O1 Cu1 Cu1 84.05(10) 99 169
O1 Cu1 Cu1 84.05(10) 80 169
O3 Cu1 Cu1 180.0(2) . 169
C4 O1 Cu1 121.6(4) . .
C2 C1 C2 100.3(14) . 104
C2 C1 C4 129.3(7) . .
C2 C1 C4 129.3(7) 104 .
C2 C1 S1 13.3(7) . 104
C2 C1 S1 113.2(8) 104 104
C4 C1 S1 117.0(3) . 104
C2 C1 S1 113.2(8) . .
C2 C1 S1 13.3(7) 104 .
C4 C1 S1 117.0(3) . .
S1 C1 S1 126.0(6) 104 .
C3 C3 C3 120.000(1) 104 114
C3 C3 C2 103.6(6) 104 104
C3 C3 C2 135.8(6) 114 104
C3 C3 S1 121.6(2) 104 .
C3 C3 S1 118.3(2) 114 .
C2 C3 S1 18.3(6) 104 .
O1 C4 O1 128.6(7) 104 .
O1 C4 C1 115.7(3) 104 .
O1 C4 C1 115.7(3) . .
C2 S1 C3 53.7(19) 104 .
C2 S1 C1 33.4(18) 104 .
C3 S1 C1 85.4(4) . .
S1 C2 C1 133(2) 104 .
S1 C2 C3 108(2) 104 104
C1 C2 C3 115.7(12) . 104
S1 C2 H2A 16.3 104 .
C1 C2 H2A 121.8 . .
C3 C2 H2A 122.0 104 .

loop_
_geom_bond_atom_site_label_1
_geom_bond_atom_site_label_2
_geom_bond_distance
_geom_bond_site_symmetry_2
Cu1 O1 1.944(4) .
Cu1 O1 1.944(4) 174
Cu1 O1 1.944(4) 99
Cu1 O1 1.944(4) 80
Cu1 O3 2.172(8) .
Cu1 Cu1 2.662(2) 169
O1 C4 1.253(4) .
C1 C2 1.358(15) .
C1 C2 1.358(15) 104
C1 C4 1.520(11) .
C1 S1 1.795(6) 104
C1 S1 1.795(6) .
C3 C3 1.397(8) 104
C3 C3 1.409(9) 114
C3 C2 1.458(15) 104
C3 S1 1.720(7) .
C4 O1 1.253(4) 104
S1 C2 0.567(15) 104
C2 S1 0.567(15) 104
C2 C3 1.458(15) 104
C2 H2A 0.9601 .

loop_
_platon_squeeze_void_nr
_platon_squeeze_void_average_x
_platon_squeeze_void_average_y
_platon_squeeze_void_average_z
_platon_squeeze_void_volume
_platon_squeeze_void_count_electrons
_platon_squeeze_void_content
1 -0.007 -0.016 -0.010 37859 9821 ' '
